data_4304666
loop_
_publ_author_name
'Jianhong Bi'
'Lingtao Kong'
'Zixiang Huang'
'Jinhuai Liu'

_publ_section_title
;
Self-Encapsulation of [MII(phen)2(H2O)2]2+ (M = Co, Zn) in One-Dimensional
Nanochannels of [MII(H2O)6(BTC)2]4- (M = Co, Cu, Mn): A High HQ/CAT Ratio
Catalyst for Hydroxylation of Phenols
;
_journal_name_full 'Inorganic Chemistry'
_journal_page_first 4564
_journal_page_last 4569
_journal_paper_doi 10.1021/ic7022049
_journal_volume 47
_journal_year 2008
_chemical_formula_sum 'C66 H94 Co2 Mn N8 O40'
_chemical_formula_weight 1812.29
_chemical_name_systematic
; 
 ? 
;
_space_group_IT_number 14
_symmetry_cell_setting monoclinic
_symmetry_space_group_name_Hall '-P 2ybc'
_symmetry_space_group_name_H-M 'P 1 21/c 1'
_atom_sites_solution_hydrogens geom
_atom_sites_solution_primary direct
_atom_sites_solution_secondary difmap
_audit_creation_method SHELXL-97
_cell_angle_alpha 90.00
_cell_angle_beta 90.035(2)
_cell_angle_gamma 90.00
_cell_formula_units_Z 2
_cell_length_a 12.748(3)
_cell_length_b 18.983(4)
_cell_length_c 18.061(4)
_cell_measurement_reflns_used 7459
_cell_measurement_temperature 293(2)
_cell_measurement_theta_max 27.48
_cell_measurement_theta_min 2.15
_cell_volume 4370.7(17)
_computing_cell_refinement 'CrystalClear (Rigaku Corp., 2000)'
_computing_data_collection 'CrystalClear (Rigaku Corp., 2000)'
_computing_data_reduction 'CrystalClear (Rigaku Corp., 2000)'
_computing_molecular_graphics 'SHELXL-97 (Sheldrick, 1997)'
_computing_publication_material 'SHELXL-97 (Sheldrick, 1997)'
_computing_structure_refinement 'SHELXL-97 (Sheldrick, 1997)'
_computing_structure_solution 'SHELXS-97 (Sheldrick, 1997)'
_diffrn_ambient_temperature 293(2)
_diffrn_measured_fraction_theta_full 0.992
_diffrn_measured_fraction_theta_max 0.992
_diffrn_measurement_device_type RIGAKU-MERCURY-CCD
_diffrn_radiation_monochromator graphite
_diffrn_radiation_source 'Rotating anode'
_diffrn_radiation_type MoK\a
_diffrn_radiation_wavelength 0.71073
_diffrn_reflns_av_R_equivalents 0.0508
_diffrn_reflns_av_sigmaI/netI 0.0394
_diffrn_reflns_limit_h_max 16
_diffrn_reflns_limit_h_min -16
_diffrn_reflns_limit_k_max 24
_diffrn_reflns_limit_k_min -15
_diffrn_reflns_limit_l_max 23
_diffrn_reflns_limit_l_min -23
_diffrn_reflns_number 33096
_diffrn_reflns_theta_full 27.48
_diffrn_reflns_theta_max 27.48
_diffrn_reflns_theta_min 2.15
_exptl_absorpt_coefficient_mu 0.609
_exptl_absorpt_correction_T_max 1.0000
_exptl_absorpt_correction_T_min 0.7348
_exptl_absorpt_correction_type multi-scan
_exptl_crystal_density_diffrn 1.377
_exptl_crystal_density_method 'not measured'
_exptl_crystal_F_000 1890
_exptl_crystal_size_max 0.30
_exptl_crystal_size_mid 0.25
_exptl_crystal_size_min 0.15
_refine_diff_density_max 1.755
_refine_diff_density_min -0.755
_refine_diff_density_rms 0.105
_refine_ls_extinction_method none
_refine_ls_goodness_of_fit_ref 1.050
_refine_ls_hydrogen_treatment mixed
_refine_ls_matrix_type full
_refine_ls_number_parameters 556
_refine_ls_number_reflns 9956
_refine_ls_number_restraints 0
_refine_ls_restrained_S_all 1.050
_refine_ls_R_factor_all 0.0813
_refine_ls_R_factor_gt 0.0687
_refine_ls_shift/su_max 0.001
_refine_ls_shift/su_mean 0.000
_refine_ls_structure_factor_coef Fsqd
_refine_ls_weighting_details 'calc w=1/[\s^2^(Fo^2^)+(0.1340P)^2^+1.7947P] where P=(Fo^2^+2Fc^2^)/3'
_refine_ls_weighting_scheme calc
_refine_ls_wR_factor_gt 0.1902
_refine_ls_wR_factor_ref 0.2041
_reflns_number_gt 8237
_reflns_number_total 9956
_reflns_threshold_expression >2sigma(I)
_cod_data_source_file ic7022049-file003_3.cif
_cod_data_source_block compound-3(CCDC-607367)
_cod_depositor_comments
;
The following automatic conversions were performed:
'_symmetry_cell_setting' value 'Monoclinic' changed to 'monoclinic'
according to '/home/saulius/struct/CIF-dictionaries/cif_core.dic'
dictionary named 'cif_core.dic' version 2.4.1 from
2010-06-29.

'_exptl_absorpt_correction_type' value 'Multi-scan' changed
to 'multi-scan' according to
'/home/saulius/struct/CIF-dictionaries/cif_core.dic' dictionary named
'cif_core.dic' version 2.4.1 from 2010-06-29.

Automatic conversion script
Id: cif_fix_enum 1527 2010-12-29 10:47:43Z saulius 
;
_cod_original_cell_volume 4370.5(15)
_cod_database_code 4304666

loop_
_symmetry_equiv_pos_as_xyz
'x, y, z'
'-x, y+1/2, -z+1/2'
'-x, -y, -z'
'x, -y-1/2, z-1/2'

loop_
_atom_site_label
_atom_site_type_symbol
_atom_site_fract_x
_atom_site_fract_y
_atom_site_fract_z
_atom_site_U_iso_or_equiv
_atom_site_adp_type
_atom_site_occupancy
_atom_site_symmetry_multiplicity
_atom_site_calc_flag
_atom_site_refinement_flags
_atom_site_disorder_assembly
_atom_site_disorder_group
Co Co -0.01118(3) 0.572715(19) 0.264434(19) 0.03189(14) Uani 1 1 d . . .
Mn Mn 0.5000 0.0000 0.5000 0.02455(15) Uani 1 2 d S . .
N1 N 0.1498(2) 0.54985(17) 0.28706(17) 0.0552(7) Uani 1 1 d . . .
N2 N -0.0226(3) 0.50268(15) 0.35966(16) 0.0562(8) Uani 1 1 d . . .
N3 N -0.1733(2) 0.60052(15) 0.27455(15) 0.0471(6) Uani 1 1 d . . .
N4 N -0.0059(3) 0.66953(15) 0.33031(15) 0.0521(7) Uani 1 1 d . . .
C1 C 0.2927(2) 0.33814(17) 0.24956(16) 0.0399(6) Uani 1 1 d . . .
C2 C 0.1843(2) 0.34189(16) 0.25452(15) 0.0365(6) Uani 1 1 d . . .
H2A H 0.1481 0.3736 0.2247 0.044 Uiso 1 1 calc R . .
C3 C 0.1287(2) 0.29935(15) 0.30302(15) 0.0341(5) Uani 1 1 d . . .
C4 C 0.1830(2) 0.25198(15) 0.34730(15) 0.0362(6) Uani 1 1 d . . .
H4A H 0.1463 0.2232 0.3799 0.043 Uiso 1 1 calc R . .
C5 C 0.2923(2) 0.24712(16) 0.34355(16) 0.0383(6) Uani 1 1 d . . .
C6 C 0.3462(2) 0.29092(17) 0.29485(17) 0.0420(7) Uani 1 1 d . . .
H6A H 0.4190 0.2886 0.2926 0.050 Uiso 1 1 calc R . .
C7 C 0.3508(3) 0.38310(19) 0.19485(18) 0.0476(7) Uani 1 1 d . . .
C8 C 0.0106(2) 0.30465(15) 0.30715(16) 0.0354(6) Uani 1 1 d . . .
C9 C 0.3494(2) 0.19415(18) 0.39092(18) 0.0438(7) Uani 1 1 d . . .
C11 C 0.2313(3) 0.5730(3) 0.2515(3) 0.0703(11) Uani 1 1 d . . .
H11A H 0.2214 0.6026 0.2111 0.084 Uiso 1 1 calc R . .
C12 C 0.3338(4) 0.5546(4) 0.2721(4) 0.0971(18) Uani 1 1 d . . .
H12A H 0.3907 0.5729 0.2463 0.117 Uiso 1 1 calc R . .
C13 C 0.3498(5) 0.5100(3) 0.3296(4) 0.103(2) Uani 1 1 d . . .
H13A H 0.4175 0.4969 0.3429 0.124 Uiso 1 1 calc R . .
C14 C 0.2656(5) 0.4844(3) 0.3681(3) 0.0829(16) Uani 1 1 d . . .
C15 C 0.2706(7) 0.4337(3) 0.4293(4) 0.113(3) Uani 1 1 d . . .
H15A H 0.3361 0.4195 0.4463 0.135 Uiso 1 1 calc R . .
C16 C 0.1848(7) 0.4068(3) 0.4618(3) 0.105(2) Uani 1 1 d . . .
H16A H 0.1925 0.3734 0.4991 0.126 Uiso 1 1 calc R . .
C17 C 0.0825(5) 0.4284(2) 0.4402(2) 0.0820(17) Uani 1 1 d . . .
C18 C -0.0082(6) 0.4024(2) 0.4712(2) 0.094(2) Uani 1 1 d . . .
H18A H -0.0044 0.3685 0.5083 0.113 Uiso 1 1 calc R . .
C19 C -0.1029(6) 0.4259(2) 0.4482(3) 0.0855(17) Uani 1 1 d . . .
H19A H -0.1642 0.4088 0.4695 0.103 Uiso 1 1 calc R . .
C20 C -0.1072(4) 0.4760(2) 0.3921(2) 0.0689(11) Uani 1 1 d . . .
H20A H -0.1728 0.4916 0.3764 0.083 Uiso 1 1 calc R . .
C21 C 0.0733(4) 0.47888(19) 0.3822(2) 0.0591(10) Uani 1 1 d . . .
C22 C 0.1640(4) 0.5054(2) 0.3452(2) 0.0611(10) Uani 1 1 d . . .
C31 C -0.2556(3) 0.5678(2) 0.2443(2) 0.0593(9) Uani 1 1 d . . .
H31A H -0.2435 0.5326 0.2096 0.071 Uiso 1 1 calc R . .
C32 C -0.3586(4) 0.5845(3) 0.2626(3) 0.0755(12) Uani 1 1 d . . .
H32A H -0.4140 0.5613 0.2396 0.091 Uiso 1 1 calc R . .
C33 C -0.3778(4) 0.6353(3) 0.3147(3) 0.0787(13) Uani 1 1 d . . .
H33A H -0.4464 0.6459 0.3284 0.094 Uiso 1 1 calc R . .
C34 C -0.2928(4) 0.6714(2) 0.3474(2) 0.0655(11) Uani 1 1 d . . .
C35 C -0.3054(5) 0.7267(3) 0.4003(3) 0.0814(15) Uani 1 1 d . . .
H35A H -0.3725 0.7387 0.4162 0.098 Uiso 1 1 calc R . .
C36 C -0.2231(5) 0.7614(2) 0.4275(2) 0.0820(16) Uani 1 1 d . . .
H36A H -0.2339 0.7969 0.4622 0.098 Uiso 1 1 calc R . .
C37 C -0.1183(4) 0.7454(2) 0.40432(19) 0.0679(12) Uani 1 1 d . . .
C38 C -0.0281(6) 0.7809(2) 0.4291(3) 0.0876(17) Uani 1 1 d . . .
H38A H -0.0346 0.8182 0.4622 0.105 Uiso 1 1 calc R . .
C39 C 0.0698(5) 0.7609(3) 0.4049(3) 0.0844(15) Uani 1 1 d . . .
H39A H 0.1299 0.7838 0.4213 0.101 Uiso 1 1 calc R . .
C40 C 0.0758(4) 0.7047(2) 0.3546(2) 0.0667(10) Uani 1 1 d . . .
H40A H 0.1417 0.6916 0.3375 0.080 Uiso 1 1 calc R . .
C41 C -0.1029(3) 0.68962(17) 0.35358(17) 0.0518(8) Uani 1 1 d . . .
C42 C -0.1921(3) 0.65229(18) 0.32463(17) 0.0494(8) Uani 1 1 d . . .
O1 O 0.44905(19) 0.38252(19) 0.19606(17) 0.0740(9) Uani 1 1 d . . .
O2 O 0.29767(19) 0.41867(14) 0.15011(13) 0.0550(6) Uani 1 1 d . . .
O3 O -0.03358(17) 0.35351(12) 0.27283(14) 0.0501(6) Uani 1 1 d . . .
O4 O -0.03648(17) 0.25899(12) 0.34482(14) 0.0508(6) Uani 1 1 d . . .
O5 O 0.29734(18) 0.14916(12) 0.42430(13) 0.0497(5) Uani 1 1 d . . .
O6 O 0.4482(2) 0.19871(19) 0.3941(2) 0.0822(10) Uani 1 1 d . . .
O11 O -0.03435(18) 0.47912(12) 0.19889(13) 0.0460(5) Uani 1 1 d . . .
O12 O 0.02131(18) 0.62013(12) 0.16422(12) 0.0449(5) Uani 1 1 d . . .
O21 O 0.5529(2) 0.02071(17) 0.61004(15) 0.0650(7) Uani 1 1 d . . .
O22 O 0.5641(2) 0.09722(16) 0.4632(2) 0.0828(10) Uani 1 1 d . . .
O23 O 0.35996(17) 0.04714(12) 0.51567(12) 0.0438(5) Uani 1 1 d . . .
O31 O 0.5897(3) 0.4064(3) 0.3138(2) 0.1075(13) Uani 1 1 d . . .
O32 O -0.2366(3) 0.3558(2) 0.2327(2) 0.1009(12) Uani 1 1 d . . .
O33 O -0.2200(3) 0.2437(2) 0.4166(2) 0.0936(11) Uani 1 1 d . . .
O34 O 0.7677(3) 0.06225(19) 0.6067(2) 0.0838(10) Uani 1 1 d . . .
O35 O 0.7819(3) 0.10515(18) 0.45989(19) 0.0798(9) Uani 1 1 d . . .
O36 O 0.1182(2) 0.47592(16) 0.09008(14) 0.0597(6) Uani 1 1 d . . .
O37 O 0.1164(2) 0.07196(15) 0.43910(16) 0.0653(7) Uani 1 1 d . . .
O38 O -0.3814(14) 0.2591(8) 0.1660(6) 0.098(5) Uani 0.25 1 d P . .
O39 O 0.5170(6) 0.3439(4) 0.4451(4) 0.091(2) Uani 0.50 1 d P . .
O40 O -0.3037(5) 0.3250(5) 0.5347(4) 0.094(2) Uani 0.50 1 d P . .
O41 O 0.6251(4) 0.2118(4) 0.3089(3) 0.0743(17) Uani 0.50 1 d P . .
O42 O -0.4580(10) 0.3049(6) 0.0879(7) 0.068(3) Uani 0.25 1 d P . .

loop_
_atom_site_aniso_label
_atom_site_aniso_U_11
_atom_site_aniso_U_22
_atom_site_aniso_U_33
_atom_site_aniso_U_23
_atom_site_aniso_U_13
_atom_site_aniso_U_12
Co 0.0365(2) 0.0290(2) 0.0302(2) 0.00047(13) 0.00004(14) 0.00381(13)
Mn 0.0218(2) 0.0243(3) 0.0276(3) 0.00042(18) 0.00213(18) 0.00715(18)
N1 0.0498(16) 0.0558(18) 0.0600(17) -0.0046(14) -0.0127(13) 0.0097(14)
N2 0.085(2) 0.0422(16) 0.0412(14) 0.0012(12) 0.0031(14) 0.0080(15)
N3 0.0527(15) 0.0432(15) 0.0455(14) 0.0008(11) 0.0045(11) 0.0070(12)
N4 0.071(2) 0.0419(15) 0.0432(14) -0.0027(11) -0.0042(13) -0.0009(13)
C1 0.0366(14) 0.0432(16) 0.0398(14) 0.0073(12) 0.0030(11) -0.0009(12)
C2 0.0364(14) 0.0363(15) 0.0369(13) 0.0054(11) -0.0016(10) 0.0010(11)
C3 0.0346(13) 0.0309(13) 0.0369(13) -0.0016(10) 0.0002(10) 0.0005(10)
C4 0.0366(13) 0.0332(14) 0.0387(14) 0.0034(11) 0.0050(10) 0.0003(11)
C5 0.0378(14) 0.0379(15) 0.0391(14) 0.0035(11) 0.0018(11) 0.0022(12)
C6 0.0314(13) 0.0494(18) 0.0452(15) 0.0087(13) 0.0009(11) 0.0019(12)
C7 0.0407(16) 0.057(2) 0.0454(16) 0.0149(14) 0.0039(12) -0.0027(14)
C8 0.0341(13) 0.0286(13) 0.0436(14) 0.0002(11) 0.0011(11) 0.0014(10)
C9 0.0388(15) 0.0465(17) 0.0462(16) 0.0106(13) 0.0002(12) 0.0039(13)
C11 0.053(2) 0.078(3) 0.079(3) -0.001(2) -0.004(2) 0.008(2)
C12 0.048(2) 0.116(4) 0.127(5) -0.019(4) -0.013(3) 0.007(3)
C13 0.067(3) 0.096(4) 0.146(6) -0.030(4) -0.047(4) 0.032(3)
C14 0.091(4) 0.067(3) 0.090(3) -0.025(2) -0.043(3) 0.033(3)
C15 0.147(6) 0.084(4) 0.107(5) -0.022(3) -0.078(5) 0.051(4)
C16 0.180(7) 0.062(3) 0.073(3) -0.005(3) -0.059(4) 0.040(4)
C17 0.155(5) 0.044(2) 0.047(2) -0.0070(17) -0.021(3) 0.026(3)
C18 0.191(7) 0.046(2) 0.044(2) 0.0080(18) 0.011(3) 0.009(3)
C19 0.148(5) 0.054(3) 0.054(2) 0.0046(19) 0.022(3) -0.002(3)
C20 0.104(3) 0.050(2) 0.053(2) -0.0013(17) 0.019(2) 0.002(2)
C21 0.093(3) 0.0397(18) 0.0448(18) -0.0074(14) -0.0170(18) 0.0178(18)
C22 0.079(3) 0.049(2) 0.054(2) -0.0104(16) -0.0244(19) 0.0194(18)
C31 0.055(2) 0.059(2) 0.064(2) -0.0042(17) 0.0077(17) -0.0020(17)
C32 0.050(2) 0.084(3) 0.092(3) 0.002(3) 0.006(2) 0.002(2)
C33 0.055(2) 0.089(3) 0.092(3) 0.013(3) 0.020(2) 0.018(2)
C34 0.077(3) 0.064(2) 0.055(2) 0.0115(18) 0.0151(19) 0.027(2)
C35 0.102(4) 0.082(3) 0.060(2) 0.005(2) 0.021(2) 0.051(3)
C36 0.140(5) 0.058(3) 0.049(2) -0.0044(18) 0.008(3) 0.046(3)
C37 0.121(4) 0.044(2) 0.0383(17) -0.0004(15) -0.004(2) 0.025(2)
C38 0.157(6) 0.048(2) 0.058(2) -0.0159(19) -0.020(3) 0.009(3)
C39 0.122(4) 0.057(3) 0.074(3) -0.012(2) -0.024(3) -0.016(3)
C40 0.085(3) 0.057(2) 0.057(2) -0.0038(18) -0.010(2) -0.010(2)
C41 0.085(3) 0.0361(16) 0.0344(14) 0.0014(12) -0.0008(15) 0.0120(16)
C42 0.065(2) 0.0435(17) 0.0397(15) 0.0068(13) 0.0081(14) 0.0180(16)
O1 0.0366(12) 0.109(2) 0.0765(18) 0.0473(17) 0.0024(11) -0.0094(14)
O2 0.0479(13) 0.0670(16) 0.0499(13) 0.0254(11) 0.0045(10) 0.0006(11)
O3 0.0362(11) 0.0446(13) 0.0694(15) 0.0155(11) -0.0025(10) 0.0041(9)
O4 0.0381(11) 0.0366(11) 0.0778(16) 0.0103(11) 0.0157(10) 0.0016(9)
O5 0.0457(12) 0.0482(13) 0.0552(13) 0.0194(11) 0.0023(10) 0.0051(10)
O6 0.0375(13) 0.097(2) 0.112(2) 0.060(2) -0.0081(14) 0.0022(14)
O11 0.0504(12) 0.0371(11) 0.0506(12) 0.0018(9) 0.0042(9) 0.0029(9)
O12 0.0515(12) 0.0387(11) 0.0444(11) 0.0039(9) -0.0008(9) 0.0004(9)
O21 0.0567(15) 0.089(2) 0.0497(14) -0.0171(13) -0.0041(11) 0.0216(14)
O22 0.0472(15) 0.0642(18) 0.137(3) 0.0466(19) 0.0026(16) 0.0030(13)
O23 0.0409(11) 0.0481(12) 0.0425(11) 0.0001(9) 0.0027(8) 0.0128(9)
O31 0.090(3) 0.126(3) 0.106(3) 0.012(3) -0.014(2) -0.003(3)
O32 0.0549(18) 0.126(3) 0.121(3) 0.016(2) -0.0197(18) 0.008(2)
O33 0.0640(19) 0.087(2) 0.129(3) 0.022(2) 0.0293(19) -0.0031(17)
O34 0.069(2) 0.088(2) 0.094(2) 0.0183(19) -0.0114(17) 0.0092(17)
O35 0.073(2) 0.077(2) 0.089(2) 0.0072(17) 0.0198(16) 0.0034(16)
O36 0.0535(14) 0.0709(17) 0.0547(14) -0.0014(12) 0.0064(11) 0.0138(13)
O37 0.0628(17) 0.0760(19) 0.0571(15) 0.0123(13) -0.0146(13) -0.0101(13)
O38 0.163(14) 0.090(9) 0.042(5) 0.004(6) 0.009(7) -0.079(10)
O39 0.080(4) 0.103(5) 0.091(5) 0.007(4) -0.020(4) 0.002(4)
O40 0.069(4) 0.126(6) 0.088(5) -0.021(4) -0.005(3) 0.026(4)
O41 0.040(3) 0.120(5) 0.063(3) 0.015(3) 0.008(2) 0.004(3)
O42 0.078(7) 0.048(6) 0.078(7) 0.020(5) 0.010(6) 0.006(5)

loop_
_atom_type_symbol
_atom_type_description
_atom_type_scat_dispersion_real
_atom_type_scat_dispersion_imag
_atom_type_scat_source
C C 0.0033 0.0016 'International Tables Vol C Tables 4.2.6.8 and 6.1.1.4'
H H 0.0000 0.0000 'International Tables Vol C Tables 4.2.6.8 and 6.1.1.4'
N N 0.0061 0.0033 'International Tables Vol C Tables 4.2.6.8 and 6.1.1.4'
O O 0.0106 0.0060 'International Tables Vol C Tables 4.2.6.8 and 6.1.1.4'
Mn Mn 0.3368 0.7283 'International Tables Vol C Tables 4.2.6.8 and 6.1.1.4'
Co Co 0.3494 0.9721 'International Tables Vol C Tables 4.2.6.8 and 6.1.1.4'

loop_
_geom_angle_atom_site_label_1
_geom_angle_atom_site_label_2
_geom_angle_atom_site_label_3
_geom_angle
_geom_angle_site_symmetry_1
_geom_angle_site_symmetry_3
_geom_angle_publ_flag
O12 Co N1 93.62(11) . . ?
O12 Co N3 99.30(10) . . ?
N1 Co N3 163.90(11) . . ?
O12 Co O11 84.57(9) . . ?
N1 Co O11 93.95(11) . . ?
N3 Co O11 96.78(10) . . ?
O12 Co N2 166.42(11) . . ?
N1 Co N2 77.86(13) . . ?
N3 Co N2 91.03(12) . . ?
O11 Co N2 85.49(10) . . ?
O12 Co N4 95.99(10) . . ?
N1 Co N4 92.14(12) . . ?
N3 Co N4 77.06(12) . . ?
O11 Co N4 173.83(11) . . ?
N2 Co N4 94.89(11) . . ?
O23 Mn O23 180.0 3_656 . ?
O23 Mn O22 89.96(11) 3_656 3_656 ?
O23 Mn O22 90.04(11) . 3_656 ?
O23 Mn O22 90.04(11) 3_656 . ?
O23 Mn O22 89.96(11) . . ?
O22 Mn O22 180.00(19) 3_656 . ?
O23 Mn O21 93.84(9) 3_656 3_656 ?
O23 Mn O21 86.16(9) . 3_656 ?
O22 Mn O21 90.56(14) 3_656 3_656 ?
O22 Mn O21 89.44(14) . 3_656 ?
O23 Mn O21 86.16(9) 3_656 . ?
O23 Mn O21 93.84(9) . . ?
O22 Mn O21 89.44(14) 3_656 . ?
O22 Mn O21 90.56(14) . . ?
O21 Mn O21 180.0 3_656 . ?
C11 N1 C22 119.1(4) . . ?
C11 N1 Co 127.3(3) . . ?
C22 N1 Co 113.7(3) . . ?
C20 N2 C21 118.0(4) . . ?
C20 N2 Co 129.4(3) . . ?
C21 N2 Co 112.2(3) . . ?
C31 N3 C42 118.1(3) . . ?
C31 N3 Co 127.5(2) . . ?
C42 N3 Co 113.9(2) . . ?
C40 N4 C41 118.4(3) . . ?
C40 N4 Co 129.2(3) . . ?
C41 N4 Co 112.0(2) . . ?
C2 C1 C6 118.9(3) . . ?
C2 C1 C7 120.3(3) . . ?
C6 C1 C7 120.8(3) . . ?
C3 C2 C1 121.4(3) . . ?
C2 C3 C4 119.1(3) . . ?
C2 C3 C8 120.1(2) . . ?
C4 C3 C8 120.7(2) . . ?
C3 C4 C5 120.8(3) . . ?
C6 C5 C4 118.9(3) . . ?
C6 C5 C9 121.2(3) . . ?
C4 C5 C9 119.9(3) . . ?
C1 C6 C5 120.9(3) . . ?
O2 C7 O1 123.8(3) . . ?
O2 C7 C1 117.7(3) . . ?
O1 C7 C1 118.5(3) . . ?
O3 C8 O4 124.4(3) . . ?
O3 C8 C3 118.3(3) . . ?
O4 C8 C3 117.3(2) . . ?
O5 C9 O6 124.1(3) . . ?
O5 C9 C5 118.5(3) . . ?
O6 C9 C5 117.5(3) . . ?
N1 C11 C12 122.0(5) . . ?
C13 C12 C11 119.9(6) . . ?
C12 C13 C14 119.6(5) . . ?
C13 C14 C22 117.9(5) . . ?
C13 C14 C15 125.6(6) . . ?
C22 C14 C15 116.4(7) . . ?
C16 C15 C14 123.0(6) . . ?
C15 C16 C17 121.2(5) . . ?
C18 C17 C16 123.8(5) . . ?
C18 C17 C21 118.1(5) . . ?
C16 C17 C21 118.1(6) . . ?
C19 C18 C17 120.5(4) . . ?
C18 C19 C20 119.0(6) . . ?
N2 C20 C19 123.4(5) . . ?
N2 C21 C17 121.1(5) . . ?
N2 C21 C22 117.9(3) . . ?
C17 C21 C22 121.0(4) . . ?
N1 C22 C14 121.5(5) . . ?
N1 C22 C21 118.3(3) . . ?
C14 C22 C21 120.2(4) . . ?
N3 C31 C32 122.6(4) . . ?
C33 C32 C31 119.5(5) . . ?
C32 C33 C34 119.4(4) . . ?
C42 C34 C33 117.2(4) . . ?
C42 C34 C35 119.4(5) . . ?
C33 C34 C35 123.4(4) . . ?
C36 C35 C34 121.4(4) . . ?
C35 C36 C37 121.4(4) . . ?
C38 C37 C41 116.8(5) . . ?
C38 C37 C36 124.6(4) . . ?
C41 C37 C36 118.6(5) . . ?
C39 C38 C37 120.5(4) . . ?
C38 C39 C40 117.8(5) . . ?
N4 C40 C39 124.0(5) . . ?
N4 C41 C37 122.4(4) . . ?
N4 C41 C42 117.9(3) . . ?
C37 C41 C42 119.6(4) . . ?
N3 C42 C34 123.1(4) . . ?
N3 C42 C41 117.4(3) . . ?
C34 C42 C41 119.5(3) . . ?
C7 O1 O42 115.4(4) . 1_655 ?
C7 O1 O21 117.8(2) . 4_565 ?
O42 O1 O21 75.2(2) 1_655 4_565 ?
C7 O1 O31 130.4(3) . . ?
O42 O1 O31 110.6(3) 1_655 . ?
O21 O1 O31 90.72(14) 4_565 . ?
C7 O2 O23 124.3(2) . 4_565 ?
C7 O2 O36 156.3(2) . . ?
O23 O2 O36 77.93(10) 4_565 . ?
C8 O3 O32 125.4(2) . . ?
C8 O3 O11 153.0(2) . . ?
O32 O3 O11 81.43(12) . . ?
C8 O4 O12 128.2(2) . 2_545 ?
C8 O4 O33 138.8(2) . . ?
O12 O4 O33 89.19(12) 2_545 . ?
C9 O5 O23 129.9(2) . . ?
C9 O5 O37 150.0(2) . . ?
O23 O5 O37 78.65(10) . . ?
C9 O6 O22 120.8(2) . . ?
C9 O6 O41 143.2(3) . . ?
O22 O6 O41 82.86(17) . . ?
Co O11 O3 116.77(11) . . ?
Co O11 O36 108.19(11) . . ?
O3 O11 O36 109.01(11) . . ?
Co O12 O37 108.98(12) . 2 ?
Mn O21 O23 45.18(6) . 3_656 ?
Mn O21 O34 109.53(14) . . ?
O23 O21 O34 74.46(12) 3_656 . ?
Mn O21 O22 45.15(8) . 3_656 ?
O23 O21 O22 60.18(10) 3_656 3_656 ?
O34 O21 O22 132.47(14) . 3_656 ?
Mn O22 O6 123.21(14) . . ?
Mn O22 O35 115.97(13) . . ?
O6 O22 O35 119.47(14) . . ?
Mn O22 O23 43.48(7) . 3_656 ?
O6 O22 O23 153.89(18) . 3_656 ?
O35 O22 O23 73.97(11) . 3_656 ?
Mn O22 O42 105.8(3) . 4_666 ?
O6 O22 O42 81.5(3) . 4_666 ?
O35 O22 O42 94.5(3) . 4_666 ?
O23 O22 O42 121.6(3) 3_656 4_666 ?
Mn O23 O5 120.00(11) . . ?
O39 O31 O1 111.1(2) . . ?
O39 O31 O32 123.6(2) . 1_655 ?
O1 O31 O32 93.05(17) . 1_655 ?
O3 O32 O34 102.26(16) . 4_465 ?
O3 O32 O38 136.2(4) . . ?
O34 O32 O38 91.6(3) 4_465 . ?
O4 O33 O35 103.46(15) . 1_455 ?
O4 O33 O41 107.33(18) . 1_455 ?
O35 O33 O41 89.8(2) 1_455 1_455 ?
O4 O33 O40 129.0(2) . . ?
O35 O33 O40 108.1(2) 1_455 . ?
O41 O33 O40 111.7(2) 1_455 . ?
O35 O34 O21 99.49(14) . . ?
O34 O35 O22 84.13(13) . . ?
O34 O35 O36 94.46(14) . 2_645 ?
O22 O35 O36 113.47(15) . 2_645 ?
O2 O36 O11 108.25(11) . . ?
O2 O36 O37 104.76(11) . 4_565 ?
O11 O36 O37 132.50(13) . 4_565 ?
O41 O38 O32 78.2(4) 1_455 . ?
O41 O38 O40 123.8(7) 1_455 4_565 ?
O32 O38 O40 117.1(5) . 4_565 ?
O31 O39 O40 105.7(3) . 1_655 ?
O33 O40 O42 92.1(3) . 4_566 ?

loop_
_geom_bond_atom_site_label_1
_geom_bond_atom_site_label_2
_geom_bond_distance
_geom_bond_site_symmetry_2
_geom_bond_publ_flag
Co O12 2.064(2) . ?
Co N1 2.137(3) . ?
Co N3 2.141(3) . ?
Co O11 2.155(2) . ?
Co N2 2.179(3) . ?
Co N4 2.190(3) . ?
Mn O23 2.017(2) 3_656 ?
Mn O23 2.017(2) . ?
Mn O22 2.125(3) 3_656 ?
Mn O22 2.125(3) . ?
Mn O21 2.135(3) 3_656 ?
Mn O21 2.135(3) . ?
N1 C11 1.298(6) . ?
N1 C22 1.359(5) . ?
N2 C20 1.328(6) . ?
N2 C21 1.365(5) . ?
N3 C31 1.335(5) . ?
N3 C42 1.357(4) . ?
N4 C40 1.313(5) . ?
N4 C41 1.361(5) . ?
C1 C2 1.387(4) . ?
C1 C6 1.392(4) . ?
C1 C7 1.501(4) . ?
C2 C3 1.386(4) . ?
C3 C4 1.388(4) . ?
C3 C8 1.511(4) . ?
C4 C5 1.398(4) . ?
C5 C6 1.392(4) . ?
C5 C9 1.508(4) . ?
C7 O2 1.252(4) . ?
C7 O1 1.252(4) . ?
C8 O3 1.250(4) . ?
C8 O4 1.255(4) . ?
C9 O5 1.239(4) . ?
C9 O6 1.263(4) . ?
C11 C12 1.402(7) . ?
C12 C13 1.356(10) . ?
C13 C14 1.368(10) . ?
C14 C22 1.417(6) . ?
C14 C15 1.466(10) . ?
C15 C16 1.342(10) . ?
C16 C17 1.421(9) . ?
C17 C18 1.377(9) . ?
C17 C21 1.424(6) . ?
C18 C19 1.352(9) . ?
C19 C20 1.391(6) . ?
C21 C22 1.428(7) . ?
C31 C32 1.391(6) . ?
C32 C33 1.370(7) . ?
C33 C34 1.412(7) . ?
C34 C42 1.396(5) . ?
C34 C35 1.429(6) . ?
C35 C36 1.333(8) . ?
C36 C37 1.433(7) . ?
C37 C38 1.406(8) . ?
C37 C41 1.414(5) . ?
C38 C39 1.376(8) . ?
C39 C40 1.403(6) . ?
C41 C42 1.438(6) . ?
O1 O42 2.719(13) 1_655 ?
O1 O21 2.747(4) 4_565 ?
O1 O31 2.817(5) . ?
O2 O23 2.636(3) 4_565 ?
O2 O36 2.754(4) . ?
O3 O32 2.687(4) . ?
O3 O11 2.733(3) . ?
O4 O12 2.648(3) 2_545 ?
O4 O33 2.692(4) . ?
O5 O23 2.666(3) . ?
O5 O37 2.746(4) . ?
O6 O22 2.730(4) . ?
O6 O41 2.741(6) . ?
O11 O36 2.766(3) . ?
O12 O37 2.720(3) 2 ?
O21 O23 2.837(3) 3_656 ?
O21 O34 2.849(5) . ?
O21 O22 2.998(5) 3_656 ?
O22 O35 2.781(4) . ?
O22 O23 2.931(4) 3_656 ?
O22 O42 2.933(11) 4_666 ?
O31 O39 2.809(9) . ?
O31 O32 2.823(6) 1_655 ?
O32 O34 2.758(6) 4_465 ?
O32 O38 2.868(13) . ?
O33 O35 2.744(5) 1_455 ?
O33 O41 2.836(7) 1_455 ?
O33 O40 2.841(8) . ?
O34 O35 2.779(5) . ?
O35 O36 2.908(5) 2_645 ?
O36 O37 2.874(4) 4_565 ?
O38 O41 2.733(13) 1_455 ?
O38 O40 3.027(17) 4_565 ?
O39 O40 2.822(10) 1_655 ?
O40 O42 3.298(15) 4_566 ?
